data_7113164
loop_
_publ_author_name
'Liu, Kuan-Miao'
'Chau, Chi-Min'
'Sha, Chin-Kang'

_publ_section_title
;
 Intermolecular radical addition reactions of \a-iodo cycloalkenones and a
 synthetic study of the formal synthesis of enantiopure fawcettimine
;
_journal_coden_ASTM CHCOFS
_journal_issue 1
_journal_name_full
;
 Chemical Communications (Cambridge, United Kingdom)
;
_journal_page_first 91
_journal_page_last 93
_journal_paper_doi 10.1039/b714078a
_journal_year 2008
_chemical_formula_sum 'C17 H27 N O Si'
_chemical_formula_weight 289.49
_space_group_IT_number 14
_symmetry_cell_setting monoclinic
_symmetry_space_group_name_Hall '-P 2ybc'
_symmetry_space_group_name_H-M 'P 1 21/c 1'
_atom_sites_solution_hydrogens geom
_atom_sites_solution_primary direct
_atom_sites_solution_secondary difmap
_audit_creation_method SHELXL-97
_cell_angle_alpha 90.00
_cell_angle_beta 91.904(3)
_cell_angle_gamma 90.00
_cell_formula_units_Z 4
_cell_length_a 7.5791(14)
_cell_length_b 12.075(2)
_cell_length_c 19.243(4)
_cell_measurement_reflns_used 965
_cell_measurement_temperature 296(2)
_cell_measurement_theta_max 25
_cell_measurement_theta_min 2.5
_cell_volume 1760.1(6)
_computing_cell_refinement 'Bruker SMART'
_computing_data_collection 'Bruker SMART'
_computing_data_reduction 'Bruker SHELXTL'
_computing_molecular_graphics 'Bruker SHELXTL'
_computing_publication_material 'Bruker SHELXTL'
_computing_structure_refinement 'SHELXL-97 (Sheldrick, 1997)'
_computing_structure_solution 'SHELXS-97 (Sheldrick, 1990)'
_diffrn_ambient_temperature 296(2)
_diffrn_measured_fraction_theta_full 0.951
_diffrn_measured_fraction_theta_max 0.951
_diffrn_measurement_device_type 'CCD area detector'
_diffrn_measurement_method 'phi and omega scans'
_diffrn_radiation_monochromator graphite
_diffrn_radiation_source 'fine-focus sealed tube'
_diffrn_radiation_type MoK\a
_diffrn_radiation_wavelength 0.71073
_diffrn_reflns_av_R_equivalents 0.0240
_diffrn_reflns_av_sigmaI/netI 0.0256
_diffrn_reflns_limit_h_max 10
_diffrn_reflns_limit_h_min -9
_diffrn_reflns_limit_k_max 15
_diffrn_reflns_limit_k_min -14
_diffrn_reflns_limit_l_max 25
_diffrn_reflns_limit_l_min -21
_diffrn_reflns_number 10942
_diffrn_reflns_theta_full 28.31
_diffrn_reflns_theta_max 28.31
_diffrn_reflns_theta_min 1.99
_exptl_absorpt_coefficient_mu 0.131
_exptl_absorpt_correction_T_max 0.9700
_exptl_absorpt_correction_T_min 0.8862
_exptl_absorpt_correction_type empirical
_exptl_crystal_colour Colourless
_exptl_crystal_density_diffrn 1.092
_exptl_crystal_density_meas ?
_exptl_crystal_density_method 'not measured'
_exptl_crystal_description Columnar
_exptl_crystal_F_000 632
_exptl_crystal_size_max 0.65
_exptl_crystal_size_mid 0.55
_exptl_crystal_size_min 0.30
_refine_diff_density_max 0.308
_refine_diff_density_min -0.166
_refine_diff_density_rms 0.036
_refine_ls_extinction_method none
_refine_ls_goodness_of_fit_ref 1.048
_refine_ls_hydrogen_treatment constr
_refine_ls_matrix_type full
_refine_ls_number_parameters 181
_refine_ls_number_reflns 4155
_refine_ls_number_restraints 0
_refine_ls_restrained_S_all 1.048
_refine_ls_R_factor_all 0.0780
_refine_ls_R_factor_gt 0.0499
_refine_ls_shift/su_max 0.000
_refine_ls_shift/su_mean 0.000
_refine_ls_structure_factor_coef Fsqd
_refine_ls_weighting_details 'calc w=1/[\s^2^(Fo^2^)+(0.0779P)^2^+0.1447P] where P=(Fo^2^+2Fc^2^)/3'
_refine_ls_weighting_scheme calc
_refine_ls_wR_factor_gt 0.1341
_refine_ls_wR_factor_ref 0.1503
_reflns_number_gt 2777
_reflns_number_total 4155
_reflns_threshold_expression >2sigma(I)
_cod_duplicate_entry 7102772
_cod_data_source_file b714078a.txt
_cod_data_source_block mr19m
_cod_depositor_comments
;
The following automatic conversions were performed:

'_symmetry_cell_setting' value 'Monoclinic' changed to 'monoclinic'
according to
/usr/data/users/saulius/automatic-downloads/retrospective/RSC/lib/dictionaries/cif_core.dic
dictionary named 'cif_core.dic' version 2.4.2 from 2011-04-26.

Automatic conversion script
Id: cif_fix_values 2281 2013-09-26 08:29:07Z andrius 

The following automatic conversions were performed:

'_exptl_crystal_density_meas' value 'not measured' was changed to '?'
- the value is perceived as not measured.

Automatic conversion script
Id: cif_fix_values 3008 2015-01-20 13:52:24Z robertas 
;
_cod_original_sg_symbol_H-M P2(1)/c
_cod_database_code 7113164

loop_
_symmetry_equiv_pos_as_xyz
'x, y, z'
'-x, y+1/2, -z+1/2'
'-x, -y, -z'
'x, -y-1/2, z-1/2'

loop_
_atom_site_label
_atom_site_type_symbol
_atom_site_fract_x
_atom_site_fract_y
_atom_site_fract_z
_atom_site_U_iso_or_equiv
_atom_site_adp_type
_atom_site_occupancy
_atom_site_symmetry_multiplicity
_atom_site_calc_flag
_atom_site_refinement_flags
Si1 Si 0.09504(7) 0.68350(5) 0.39487(3) 0.0632(2) Uani 1 1 d .
O1 O 0.2617(2) 1.07320(13) 0.50648(6) 0.0754(4) Uani 1 1 d .
N1 N 0.0252(3) 0.85421(17) 0.22060(10) 0.0860(5) Uani 1 1 d .
C1 C 0.0356(2) 1.02773(15) 0.36743(10) 0.0580(4) Uani 1 1 d .
H1A H -0.0299 1.0548 0.4064 0.070 Uiso 1 1 calc R
H1B H 0.0108 1.0752 0.3276 0.070 Uiso 1 1 calc R
C2 C -0.0146(2) 0.90725(15) 0.35061(9) 0.0568(4) Uani 1 1 d .
H2A H -0.1385 0.8955 0.3616 0.068 Uiso 1 1 calc R
C3A C 0.2802(2) 0.90292(14) 0.40545(8) 0.0513(4) Uani 1 1 d .
H3AA H 0.3297 0.9002 0.4531 0.062 Uiso 1 1 calc R
C3 C 0.1033(2) 0.83960(15) 0.40185(8) 0.0536(4) Uani 1 1 d .
H3A H 0.0526 0.8546 0.4471 0.064 Uiso 1 1 calc R
C4 C 0.4240(2) 0.86883(15) 0.35437(10) 0.0599(5) Uani 1 1 d .
H4A H 0.5087 0.8188 0.3765 0.072 Uiso 1 1 calc R
H4B H 0.3717 0.8329 0.3136 0.072 Uiso 1 1 calc R
C5A C 0.3521(2) 1.05295(15) 0.32320(8) 0.0507(4) Uani 1 1 d .
H5AA H 0.2880 1.0265 0.2813 0.061 Uiso 1 1 calc R
C5 C 0.5109(2) 0.97657(15) 0.33510(9) 0.0579(4) Uani 1 1 d .
H5A H 0.5777 0.9688 0.2932 0.069 Uiso 1 1 calc R
H5B H 0.5885 1.0034 0.3725 0.069 Uiso 1 1 calc R
C6 C 0.3924(3) 1.17444(15) 0.31171(9) 0.0616(5) Uani 1 1 d .
H6A H 0.2873 1.2103 0.2924 0.074 Uiso 1 1 calc R
H6B H 0.4835 1.1803 0.2777 0.074 Uiso 1 1 calc R
C7 C 0.4530(3) 1.23604(16) 0.37695(10) 0.0645(5) Uani 1 1 d .
H7A H 0.5613 1.2010 0.3954 0.077 Uiso 1 1 calc R
C8 C 0.3105(3) 1.22300(18) 0.43020(11) 0.0774(6) Uani 1 1 d .
H8A H 0.3478 1.2609 0.4726 0.093 Uiso 1 1 calc R
H8B H 0.2032 1.2584 0.4126 0.093 Uiso 1 1 calc R
C9A C 0.23644(19) 1.02571(14) 0.38581(8) 0.0476(4) Uani 1 1 d .
C9 C 0.2711(2) 1.10463(16) 0.44688(9) 0.0568(4) Uani 1 1 d .
C10 C 0.0100(2) 0.87837(16) 0.27729(11) 0.0622(5) Uani 1 1 d .
C11 C 0.1929(4) 0.6275(2) 0.47753(14) 0.1161(10) Uani 1 1 d .
H11A H 0.1912 0.5481 0.4760 0.174 Uiso 1 1 calc R
H11B H 0.1254 0.6528 0.5158 0.174 Uiso 1 1 calc R
H11C H 0.3125 0.6529 0.4834 0.174 Uiso 1 1 calc R
C12 C 0.2159(3) 0.62324(17) 0.32090(13) 0.0858(7) Uani 1 1 d .
H12A H 0.2045 0.5441 0.3215 0.129 Uiso 1 1 calc R
H12B H 0.3384 0.6430 0.3253 0.129 Uiso 1 1 calc R
H12C H 0.1669 0.6517 0.2779 0.129 Uiso 1 1 calc R
C13 C -0.1407(3) 0.6421(2) 0.38383(13) 0.0881(7) Uani 1 1 d .
H13D H -0.1487 0.5630 0.3801 0.132 Uiso 1 1 calc R
H13A H -0.1907 0.6755 0.3424 0.132 Uiso 1 1 calc R
H13B H -0.2044 0.6666 0.4233 0.132 Uiso 1 1 calc R
C14 C 0.4928(4) 1.35777(18) 0.36184(13) 0.0917(7) Uani 1 1 d .
H14A H 0.5825 1.3624 0.3279 0.138 Uiso 1 1 calc R
H14B H 0.5332 1.3937 0.4039 0.138 Uiso 1 1 calc R
H14C H 0.3874 1.3936 0.3442 0.138 Uiso 1 1 calc R

loop_
_atom_site_aniso_label
_atom_site_aniso_U_11
_atom_site_aniso_U_22
_atom_site_aniso_U_33
_atom_site_aniso_U_23
_atom_site_aniso_U_13
_atom_site_aniso_U_12
Si1 0.0631(3) 0.0661(3) 0.0603(3) 0.0068(2) -0.0007(2) 0.0018(2)
O1 0.0885(10) 0.0963(10) 0.0421(7) -0.0072(7) 0.0102(6) -0.0031(8)
N1 0.0970(14) 0.0957(14) 0.0639(12) -0.0054(10) -0.0200(10) -0.0036(11)
C1 0.0411(9) 0.0677(11) 0.0649(10) -0.0047(9) -0.0008(7) 0.0127(8)
C2 0.0377(8) 0.0686(11) 0.0638(11) -0.0015(8) -0.0018(7) 0.0067(8)
C3A 0.0440(9) 0.0643(10) 0.0452(8) -0.0007(7) -0.0027(7) 0.0100(7)
C3 0.0457(9) 0.0698(11) 0.0457(9) 0.0004(8) 0.0042(7) 0.0064(8)
C4 0.0429(9) 0.0672(11) 0.0697(11) -0.0049(9) 0.0039(8) 0.0154(8)
C5A 0.0463(9) 0.0686(11) 0.0372(8) -0.0044(7) -0.0003(6) 0.0092(8)
C5 0.0402(9) 0.0744(12) 0.0594(10) -0.0068(9) 0.0065(7) 0.0091(8)
C6 0.0615(11) 0.0747(12) 0.0486(10) 0.0054(8) 0.0009(8) 0.0081(9)
C7 0.0657(12) 0.0679(12) 0.0594(11) 0.0039(9) -0.0062(9) 0.0017(9)
C8 0.0993(17) 0.0732(13) 0.0600(12) -0.0178(10) 0.0070(11) 0.0018(12)
C9A 0.0381(8) 0.0631(10) 0.0415(8) -0.0035(7) -0.0008(6) 0.0105(7)
C9 0.0486(9) 0.0770(12) 0.0451(9) -0.0078(8) 0.0052(7) 0.0061(8)
C10 0.0533(10) 0.0669(12) 0.0651(12) 0.0030(9) -0.0190(8) 0.0021(8)
C11 0.145(3) 0.106(2) 0.095(2) 0.0333(16) -0.0353(18) -0.0037(18)
C12 0.0921(17) 0.0654(13) 0.1007(17) -0.0099(12) 0.0164(13) 0.0076(11)
C13 0.0788(15) 0.0960(17) 0.0897(17) -0.0035(13) 0.0066(12) -0.0160(13)
C14 0.1119(19) 0.0734(14) 0.0890(16) 0.0093(12) -0.0090(14) -0.0071(13)

loop_
_atom_type_symbol
_atom_type_description
_atom_type_scat_dispersion_real
_atom_type_scat_dispersion_imag
_atom_type_scat_source
C C 0.0033 0.0016 'International Tables Vol C Tables 4.2.6.8 and 6.1.1.4'
H H 0.0000 0.0000 'International Tables Vol C Tables 4.2.6.8 and 6.1.1.4'
N N 0.0061 0.0033 'International Tables Vol C Tables 4.2.6.8 and 6.1.1.4'
O O 0.0106 0.0060 'International Tables Vol C Tables 4.2.6.8 and 6.1.1.4'
Si Si 0.0817 0.0704 'International Tables Vol C Tables 4.2.6.8 and 6.1.1.4'

loop_
_geom_angle_atom_site_label_1
_geom_angle_atom_site_label_2
_geom_angle_atom_site_label_3
_geom_angle
C11 Si1 C13 110.74(13)
C11 Si1 C12 108.60(13)
C13 Si1 C12 107.59(11)
C11 Si1 C3 106.87(11)
C13 Si1 C3 107.76(9)
C12 Si1 C3 115.29(9)
C2 C1 C9A 105.51(13)
C2 C1 H1A 110.6
C9A C1 H1A 110.6
C2 C1 H1B 110.6
C9A C1 H1B 110.6
H1A C1 H1B 108.8
C10 C2 C1 112.86(15)
C10 C2 C3 113.48(14)
C1 C2 C3 103.46(14)
C10 C2 H2A 108.9
C1 C2 H2A 108.9
C3 C2 H2A 108.9
C3 C3A C4 117.96(14)
C3 C3A C9A 106.37(12)
C4 C3A C9A 104.31(13)
C3 C3A H3AA 109.3
C4 C3A H3AA 109.3
C9A C3A H3AA 109.3
C2 C3 C3A 104.50(14)
C2 C3 Si1 117.74(12)
C3A C3 Si1 121.58(11)
C2 C3 H3A 103.6
C3A C3 H3A 103.6
Si1 C3 H3A 103.6
C5 C4 C3A 104.42(14)
C5 C4 H4A 110.9
C3A C4 H4A 110.9
C5 C4 H4B 110.9
C3A C4 H4B 110.9
H4A C4 H4B 108.9
C6 C5A C5 116.37(15)
C6 C5A C9A 116.16(13)
C5 C5A C9A 102.64(13)
C6 C5A H5AA 107.0
C5 C5A H5AA 107.0
C9A C5A H5AA 107.0
C4 C5 C5A 102.04(14)
C4 C5 H5A 111.4
C5A C5 H5A 111.4
C4 C5 H5B 111.4
C5A C5 H5B 111.4
H5A C5 H5B 109.2
C5A C6 C7 114.25(14)
C5A C6 H6A 108.7
C7 C6 H6A 108.7
C5A C6 H6B 108.7
C7 C6 H6B 108.7
H6A C6 H6B 107.6
C6 C7 C8 107.73(16)
C6 C7 C14 111.71(17)
C8 C7 C14 112.09(18)
C6 C7 H7A 108.4
C8 C7 H7A 108.4
C14 C7 H7A 108.4
C9 C8 C7 113.21(16)
C9 C8 H8A 108.9
C7 C8 H8A 108.9
C9 C8 H8B 108.9
C7 C8 H8B 108.9
H8A C8 H8B 107.7
C9 C9A C5A 112.23(14)
C9 C9A C1 107.93(12)
C5A C9A C1 113.30(13)
C9 C9A C3A 112.07(13)
C5A C9A C3A 105.57(12)
C1 C9A C3A 105.60(13)
O1 C9 C8 121.34(16)
O1 C9 C9A 121.19(17)
C8 C9 C9A 117.43(15)
N1 C10 C2 178.2(2)
Si1 C11 H11A 109.5
Si1 C11 H11B 109.5
H11A C11 H11B 109.5
Si1 C11 H11C 109.5
H11A C11 H11C 109.5
H11B C11 H11C 109.5
Si1 C12 H12A 109.5
Si1 C12 H12B 109.5
H12A C12 H12B 109.5
Si1 C12 H12C 109.5
H12A C12 H12C 109.5
H12B C12 H12C 109.5
Si1 C13 H13D 109.5
Si1 C13 H13A 109.5
H13D C13 H13A 109.5
Si1 C13 H13B 109.5
H13D C13 H13B 109.5
H13A C13 H13B 109.5
C7 C14 H14A 109.5
C7 C14 H14B 109.5
H14A C14 H14B 109.5
C7 C14 H14C 109.5
H14A C14 H14C 109.5
H14B C14 H14C 109.5

loop_
_geom_bond_atom_site_label_1
_geom_bond_atom_site_label_2
_geom_bond_distance
Si1 C11 1.860(2)
Si1 C13 1.861(2)
Si1 C12 1.866(2)
Si1 C3 1.8905(19)
O1 C9 1.212(2)
N1 C10 1.139(2)
C1 C2 1.535(3)
C1 C9A 1.551(2)
C1 H1A 0.9700
C1 H1B 0.9700
C2 C10 1.471(3)
C2 C3 1.542(2)
C2 H2A 0.9800
C3A C3 1.543(2)
C3A C4 1.547(2)
C3A C9A 1.563(2)
C3A H3AA 0.9800
C3 H3A 0.9800
C4 C5 1.510(3)
C4 H4A 0.9700
C4 H4B 0.9700
C5A C6 1.516(3)
C5A C5 1.528(2)
C5A C9A 1.549(2)
C5A H5AA 0.9800
C5 H5A 0.9700
C5 H5B 0.9700
C6 C7 1.517(3)
C6 H6A 0.9700
C6 H6B 0.9700
C7 C8 1.521(3)
C7 C14 1.530(3)
C7 H7A 0.9800
C8 C9 1.497(3)
C8 H8A 0.9700
C8 H8B 0.9700
C9A C9 1.529(2)
C11 H11A 0.9600
C11 H11B 0.9600
C11 H11C 0.9600
C12 H12A 0.9600
C12 H12B 0.9600
C12 H12C 0.9600
C13 H13D 0.9600
C13 H13A 0.9600
C13 H13B 0.9600
C14 H14A 0.9600
C14 H14B 0.9600
C14 H14C 0.9600
